data_7055792
loop_
_publ_author_name
'Mandal, Mrinmay'
'Monkowius, Uwe'
'Chakraborty, Debashis'

_publ_section_title
;
 Synthesis and structural characterization of titanium and zirconium
 complexes containing half-salen ligands as catalysts for polymerization
 reactions
;
_journal_name_full 'New J. Chem.'
_journal_paper_doi 10.1039/C6NJ02148D
_journal_year 2016
_chemical_formula_moiety 'C26 H26 Cl4 N2 O4 Ti'
_chemical_formula_sum 'C26 H26 Cl4 N2 O4 Ti'
_chemical_formula_weight 620.19
_chemical_name_systematic Ti2
_chemical_properties_physical Air-sensitive,Moisture-sensitive
_space_group_crystal_system triclinic
_space_group_IT_number 2
_space_group_name_Hall '-P 1'
_space_group_name_H-M_alt 'P -1'
_symmetry_space_group_name_Hall '-P 1'
_symmetry_space_group_name_H-M 'P -1'
_atom_sites_solution_hydrogens geom
_audit_creation_method SHELXL-2013
_audit_update_record
;
2016-04-24 deposited with the CCDC.
2016-09-30 downloaded from the CCDC.
;
_cell_angle_alpha 63.2283(19)
_cell_angle_beta 68.1217(13)
_cell_angle_gamma 66.2981(14)
_cell_formula_units_Z 2
_cell_length_a 10.3126(3)
_cell_length_b 12.8248(5)
_cell_length_c 12.9776(4)
_cell_measurement_reflns_used 7548
_cell_measurement_temperature 296(2)
_cell_measurement_theta_max 25.58
_cell_measurement_theta_min 2.22
_cell_volume 1364.07(8)
_computing_cell_refinement 'Bruker SAINT'
_computing_data_collection 'Bruker APEX2'
_computing_data_reduction 'Bruker SAINT'
_computing_molecular_graphics 'Bruker SHELXTL'
_computing_publication_material 'Bruker SHELXTL'
_computing_structure_refinement 'SHELXL-2013 (Sheldrick, 2013)'
_computing_structure_solution 'SHELXS-97 (Sheldrick 2008)'
_diffrn_ambient_temperature 296(2)
_diffrn_measured_fraction_theta_full 0.967
_diffrn_measured_fraction_theta_max 0.999
_diffrn_measurement_device_type 'Bruker APEX-II CCD'
_diffrn_measurement_method '\f and \w scans'
_diffrn_radiation_type MoK\a
_diffrn_radiation_wavelength 0.71073
_diffrn_reflns_av_R_equivalents 0.0202
_diffrn_reflns_av_unetI/netI 0.0221
_diffrn_reflns_Laue_measured_fraction_full 0.967
_diffrn_reflns_Laue_measured_fraction_max 0.999
_diffrn_reflns_limit_h_max 12
_diffrn_reflns_limit_h_min -12
_diffrn_reflns_limit_k_max 13
_diffrn_reflns_limit_k_min -15
_diffrn_reflns_limit_l_max 14
_diffrn_reflns_limit_l_min -15
_diffrn_reflns_number 18344
_diffrn_reflns_point_group_measured_fraction_full 0.967
_diffrn_reflns_point_group_measured_fraction_max 0.999
_diffrn_reflns_theta_full 25.242
_diffrn_reflns_theta_max 24.985
_diffrn_reflns_theta_min 1.854
_diffrn_source 'fine-focus sealed tube'
_exptl_absorpt_coefficient_mu 0.741
_exptl_absorpt_correction_type none
_exptl_crystal_colour yellow
_exptl_crystal_density_diffrn 1.510
_exptl_crystal_description Block
_exptl_crystal_F_000 636
_exptl_crystal_recrystallization_method 'Re-crystallisation from solvent'
_exptl_crystal_size_max 0.250
_exptl_crystal_size_mid 0.150
_exptl_crystal_size_min 0.100
_refine_diff_density_max 0.416
_refine_diff_density_min -0.267
_refine_diff_density_rms 0.044
_refine_ls_extinction_method none
_refine_ls_goodness_of_fit_ref 1.032
_refine_ls_hydrogen_treatment constr
_refine_ls_matrix_type full
_refine_ls_number_parameters 334
_refine_ls_number_reflns 4790
_refine_ls_number_restraints 0
_refine_ls_restrained_S_all 1.032
_refine_ls_R_factor_all 0.0439
_refine_ls_R_factor_gt 0.0336
_refine_ls_shift/su_max 0.001
_refine_ls_shift/su_mean 0.000
_refine_ls_structure_factor_coef Fsqd
_refine_ls_weighting_details 'w=1/[\s^2^(Fo^2^)+(0.0316P)^2^+0.9027P] where P=(Fo^2^+2Fc^2^)/3'
_refine_ls_weighting_scheme calc
_refine_ls_wR_factor_gt 0.0776
_refine_ls_wR_factor_ref 0.0831
_reflns_Friedel_coverage 0.000
_reflns_number_gt 3986
_reflns_number_total 4790
_reflns_threshold_expression 'I > 2\s(I)'
_cod_data_source_file c6nj02148d2.cif
_cod_data_source_block Ti2
_cod_database_code 7055792
_shelx_space_group_comment
; 
The symmetry employed for this shelxl refinement is uniquely defined 
by the following loop, which should always be used as a source of 
symmetry information in preference to the above space-group names. 
They are only intended as comments. 
;
_shelx_estimated_absorpt_t_min 0.836
_shelx_estimated_absorpt_t_max 0.930
_shelxl_version_number 2013-4
_solvent_exptl_crystal_recrystallization_method Toluene

loop_
_space_group_symop_operation_xyz
'x, y, z'
'-x, -y, -z'

loop_
_atom_site_label
_atom_site_type_symbol
_atom_site_fract_x
_atom_site_fract_y
_atom_site_fract_z
_atom_site_U_iso_or_equiv
_atom_site_adp_type
_atom_site_occupancy
_atom_site_site_symmetry_order
_atom_site_calc_flag
_atom_site_refinement_flags_posn
_atom_site_refinement_flags_adp
C1 C 0.6140(3) 0.6783(2) -0.0949(2) 0.0424(6) Uani 1 1 d . .
H1 H 0.5373 0.6460 -0.0299 0.051 Uiso 1 1 calc R U
C2 C 0.5742(3) 0.7175(2) -0.2106(2) 0.0498(6) Uani 1 1 d . .
H2A H 0.6444 0.7558 -0.2762 0.060 Uiso 1 1 calc R U
H2B H 0.4789 0.7765 -0.2103 0.060 Uiso 1 1 calc R U
C3 C 0.5726(4) 0.6071(3) -0.2265(3) 0.0687(9) Uani 1 1 d . .
H3A H 0.4912 0.5779 -0.1684 0.082 Uiso 1 1 calc R U
H3B H 0.5579 0.6320 -0.3048 0.082 Uiso 1 1 calc R U
C4 C 0.7102(3) 0.5053(3) -0.2130(3) 0.0630(8) Uani 1 1 d . .
H4A H 0.7880 0.5295 -0.2807 0.076 Uiso 1 1 calc R U
H4B H 0.6975 0.4350 -0.2143 0.076 Uiso 1 1 calc R U
C5 C 0.7561(3) 0.4683(2) -0.0999(2) 0.0443(6) Uani 1 1 d . .
H5A H 0.6896 0.4279 -0.0319 0.053 Uiso 1 1 calc R U
H5B H 0.8531 0.4118 -0.1030 0.053 Uiso 1 1 calc R U
C6 C 0.7550(2) 0.5796(2) -0.0869(2) 0.0379(5) Uani 1 1 d . .
H6 H 0.8287 0.6132 -0.1547 0.045 Uiso 1 1 calc R U
C7 C 0.8393(2) 0.46348(19) 0.09336(19) 0.0326(5) Uani 1 1 d . .
H7 H 0.8580 0.3951 0.0761 0.039 Uiso 1 1 calc R U
C8 C 0.8701(2) 0.44465(19) 0.20144(18) 0.0309(5) Uani 1 1 d . .
C9 C 0.9168(2) 0.3248(2) 0.2773(2) 0.0403(5) Uani 1 1 d . .
H9 H 0.9275 0.2601 0.2574 0.048 Uiso 1 1 calc R U
C10 C 0.9467(3) 0.3026(2) 0.3807(2) 0.0467(6) Uani 1 1 d . .
C11 C 0.9273(3) 0.3974(2) 0.4138(2) 0.0478(6) Uani 1 1 d . .
H11 H 0.9445 0.3815 0.4856 0.057 Uiso 1 1 calc R U
C12 C 0.8822(2) 0.5154(2) 0.3394(2) 0.0394(5) Uani 1 1 d . .
C13 C 0.8569(2) 0.54332(19) 0.22920(19) 0.0331(5) Uani 1 1 d . .
C14 C 0.9109(2) 0.90739(19) -0.08926(19) 0.0363(5) Uani 1 1 d . .
H14 H 0.9572 0.8852 -0.0258 0.044 Uiso 1 1 calc R U
C15 C 1.0092(3) 0.9598(2) -0.2071(2) 0.0481(6) Uani 1 1 d . .
H15A H 0.9688 0.9763 -0.2713 0.058 Uiso 1 1 calc R U
H15B H 1.1045 0.9012 -0.2148 0.058 Uiso 1 1 calc R U
C16 C 1.0240(3) 1.0774(2) -0.2156(2) 0.0508(6) Uani 1 1 d . .
H16A H 1.0772 1.0585 -0.1586 0.061 Uiso 1 1 calc R U
H16B H 1.0797 1.1141 -0.2943 0.061 Uiso 1 1 calc R U
C17 C 0.8770(3) 1.1679(2) -0.1918(2) 0.0541(7) Uani 1 1 d . .
H17A H 0.8300 1.1954 -0.2555 0.065 Uiso 1 1 calc R U
H17B H 0.8918 1.2382 -0.1923 0.065 Uiso 1 1 calc R U
C18 C 0.7768(3) 1.11515(19) -0.0740(2) 0.0429(6) Uani 1 1 d . .
H18A H 0.8167 1.0967 -0.0088 0.052 Uiso 1 1 calc R U
H18B H 0.6816 1.1738 -0.0661 0.052 Uiso 1 1 calc R U
C19 C 0.7632(2) 0.99993(18) -0.07018(19) 0.0344(5) Uani 1 1 d . .
H19 H 0.7208 1.0232 -0.1363 0.041 Uiso 1 1 calc R U
C20 C 0.6056(2) 0.9611(2) 0.1263(2) 0.0365(5) Uani 1 1 d . .
H20 H 0.6013 1.0378 0.1194 0.044 Uiso 1 1 calc R U
C21 C 0.5306(2) 0.8878(2) 0.2374(2) 0.0362(5) Uani 1 1 d . .
C22 C 0.4789(3) 0.9240(2) 0.3356(2) 0.0452(6) Uani 1 1 d . .
H22 H 0.4890 0.9962 0.3281 0.054 Uiso 1 1 calc R U
C23 C 0.4134(3) 0.8533(2) 0.4429(2) 0.0481(6) Uani 1 1 d . .
C24 C 0.3963(3) 0.7460(2) 0.4563(2) 0.0488(6) Uani 1 1 d . .
H24 H 0.3536 0.6977 0.5301 0.059 Uiso 1 1 calc R U
C25 C 0.4432(3) 0.7115(2) 0.3594(2) 0.0419(6) Uani 1 1 d . .
C26 C 0.5102(2) 0.7812(2) 0.2472(2) 0.0369(5) Uani 1 1 d . .
Cl1 Cl 1.01102(11) 0.15341(7) 0.47132(7) 0.0854(3) Uani 1 1 d . .
Cl2 Cl 0.85553(9) 0.63498(7) 0.38048(7) 0.0679(2) Uani 1 1 d . .
Cl3 Cl 0.34846(9) 0.89895(8) 0.56543(6) 0.0727(2) Uani 1 1 d . .
Cl4 Cl 0.42091(8) 0.57853(6) 0.37391(6) 0.0615(2) Uani 1 1 d . .
N1 N 0.78796(18) 0.56804(15) 0.01969(15) 0.0317(4) Uani 1 1 d . .
N2 N 0.67752(18) 0.92698(15) 0.03704(15) 0.0314(4) Uani 1 1 d . .
O1 O 0.62614(17) 0.77365(13) -0.07658(14) 0.0421(4) Uani 1 1 d . .
O2 O 0.82698(17) 0.65565(13) 0.15573(14) 0.0414(4) Uani 1 1 d . .
O3 O 0.55004(17) 0.74798(14) 0.15493(13) 0.0403(4) Uani 1 1 d . .
O4 O 0.88293(17) 0.80332(13) -0.07812(14) 0.0423(4) Uani 1 1 d . .
Ti1 Ti 0.72497(4) 0.74870(3) 0.02909(3) 0.03207(11) Uani 1 1 d . .

loop_
_atom_site_aniso_label
_atom_site_aniso_U_11
_atom_site_aniso_U_22
_atom_site_aniso_U_33
_atom_site_aniso_U_23
_atom_site_aniso_U_13
_atom_site_aniso_U_12
C1 0.0490(14) 0.0365(13) 0.0502(14) -0.0211(11) -0.0224(11) -0.0038(11)
C2 0.0624(16) 0.0408(14) 0.0584(16) -0.0222(12) -0.0352(13) -0.0014(12)
C3 0.086(2) 0.0585(18) 0.087(2) -0.0372(17) -0.0545(18) -0.0007(16)
C4 0.080(2) 0.0562(17) 0.080(2) -0.0422(16) -0.0436(17) -0.0010(15)
C5 0.0473(14) 0.0386(13) 0.0586(15) -0.0276(12) -0.0229(12) -0.0016(11)
C6 0.0454(13) 0.0355(12) 0.0399(13) -0.0176(10) -0.0173(10) -0.0065(10)
C7 0.0332(11) 0.0282(11) 0.0397(12) -0.0170(10) -0.0078(10) -0.0068(9)
C8 0.0302(11) 0.0303(11) 0.0309(11) -0.0109(9) -0.0053(9) -0.0088(9)
C9 0.0474(14) 0.0325(12) 0.0370(13) -0.0105(10) -0.0086(10) -0.0110(10)
C10 0.0569(15) 0.0368(13) 0.0369(13) -0.0016(11) -0.0157(11) -0.0132(11)
C11 0.0566(16) 0.0537(16) 0.0330(13) -0.0072(12) -0.0172(11) -0.0189(13)
C12 0.0440(13) 0.0426(13) 0.0408(13) -0.0164(11) -0.0147(10) -0.0146(11)
C13 0.0283(11) 0.0350(12) 0.0364(12) -0.0116(10) -0.0090(9) -0.0091(9)
C14 0.0452(13) 0.0290(11) 0.0366(12) -0.0133(10) -0.0120(10) -0.0082(10)
C15 0.0569(16) 0.0453(14) 0.0408(14) -0.0178(12) -0.0007(11) -0.0200(12)
C16 0.0593(16) 0.0467(15) 0.0451(15) -0.0121(12) -0.0053(12) -0.0250(13)
C17 0.0639(17) 0.0318(13) 0.0629(17) -0.0059(12) -0.0189(14) -0.0187(12)
C18 0.0472(14) 0.0251(11) 0.0563(15) -0.0149(11) -0.0171(12) -0.0049(10)
C19 0.0416(12) 0.0268(11) 0.0375(12) -0.0091(10) -0.0175(10) -0.0072(9)
C20 0.0372(12) 0.0284(11) 0.0496(14) -0.0190(11) -0.0171(11) -0.0024(9)
C21 0.0349(12) 0.0354(12) 0.0404(13) -0.0169(10) -0.0108(10) -0.0060(10)
C22 0.0467(14) 0.0429(14) 0.0506(15) -0.0251(12) -0.0122(12) -0.0064(11)
C23 0.0466(14) 0.0586(16) 0.0427(14) -0.0275(13) -0.0106(11) -0.0071(12)
C24 0.0476(15) 0.0604(17) 0.0391(14) -0.0154(12) -0.0092(11) -0.0193(13)
C25 0.0426(13) 0.0440(13) 0.0446(14) -0.0135(11) -0.0144(11) -0.0161(11)
C26 0.0329(12) 0.0409(13) 0.0421(13) -0.0180(11) -0.0147(10) -0.0061(10)
Cl1 0.1393(8) 0.0443(4) 0.0607(5) 0.0070(4) -0.0552(5) -0.0152(5)
Cl2 0.1033(6) 0.0574(4) 0.0698(5) -0.0276(4) -0.0463(4) -0.0183(4)
Cl3 0.0861(6) 0.0862(6) 0.0500(4) -0.0410(4) -0.0053(4) -0.0185(4)
Cl4 0.0851(5) 0.0599(4) 0.0544(4) -0.0135(3) -0.0172(4) -0.0417(4)
N1 0.0348(10) 0.0280(9) 0.0371(10) -0.0133(8) -0.0138(8) -0.0064(8)
N2 0.0326(9) 0.0264(9) 0.0374(10) -0.0122(8) -0.0127(8) -0.0052(7)
O1 0.0600(10) 0.0264(8) 0.0489(10) -0.0162(7) -0.0306(8) -0.0008(7)
O2 0.0568(10) 0.0296(8) 0.0487(9) -0.0118(7) -0.0297(8) -0.0091(7)
O3 0.0454(9) 0.0442(9) 0.0421(9) -0.0194(8) -0.0102(7) -0.0182(7)
O4 0.0515(10) 0.0304(8) 0.0456(9) -0.0200(7) -0.0029(8) -0.0122(7)
Ti1 0.0419(2) 0.0238(2) 0.0358(2) -0.01220(17) -0.01556(17) -0.00652(16)

loop_
_atom_type_symbol
_atom_type_description
_atom_type_scat_dispersion_real
_atom_type_scat_dispersion_imag
_atom_type_scat_source
C C 0.0033 0.0016 'International Tables Vol C Tables 4.2.6.8 and 6.1.1.4'
H H 0.0000 0.0000 'International Tables Vol C Tables 4.2.6.8 and 6.1.1.4'
N N 0.0061 0.0033 'International Tables Vol C Tables 4.2.6.8 and 6.1.1.4'
O O 0.0106 0.0060 'International Tables Vol C Tables 4.2.6.8 and 6.1.1.4'
Cl Cl 0.1484 0.1585 'International Tables Vol C Tables 4.2.6.8 and 6.1.1.4'
Ti Ti 0.2776 0.4457 'International Tables Vol C Tables 4.2.6.8 and 6.1.1.4'

loop_
_geom_angle_atom_site_label_1
_geom_angle_atom_site_label_2
_geom_angle_atom_site_label_3
_geom_angle
O1 C1 C6 107.58(18)
O1 C1 C2 113.53(19)
C6 C1 C2 111.7(2)
O1 C1 H1 108.0
C6 C1 H1 108.0
C2 C1 H1 108.0
C1 C2 C3 109.9(2)
C1 C2 H2A 109.7
C3 C2 H2A 109.7
C1 C2 H2B 109.7
C3 C2 H2B 109.7
H2A C2 H2B 108.2
C4 C3 C2 112.9(2)
C4 C3 H3A 109.0
C2 C3 H3A 109.0
C4 C3 H3B 109.0
C2 C3 H3B 109.0
H3A C3 H3B 107.8
C3 C4 C5 114.3(2)
C3 C4 H4A 108.7
C5 C4 H4A 108.7
C3 C4 H4B 108.7
C5 C4 H4B 108.7
H4A C4 H4B 107.6
C6 C5 C4 109.6(2)
C6 C5 H5A 109.7
C4 C5 H5A 109.7
C6 C5 H5B 109.7
C4 C5 H5B 109.7
H5A C5 H5B 108.2
N1 C6 C1 103.92(17)
N1 C6 C5 119.89(19)
C1 C6 C5 113.66(19)
N1 C6 H6 106.1
C1 C6 H6 106.1
C5 C6 H6 106.1
N1 C7 C8 124.5(2)
N1 C7 H7 117.8
C8 C7 H7 117.8
C9 C8 C13 120.5(2)
C9 C8 C7 118.1(2)
C13 C8 C7 121.44(19)
C10 C9 C8 120.1(2)
C10 C9 H9 119.9
C8 C9 H9 119.9
C9 C10 C11 120.9(2)
C9 C10 Cl1 119.6(2)
C11 C10 Cl1 119.55(19)
C12 C11 C10 119.3(2)
C12 C11 H11 120.3
C10 C11 H11 120.3
C11 C12 C13 122.1(2)
C11 C12 Cl2 119.80(18)
C13 C12 Cl2 118.08(17)
O2 C13 C8 122.30(19)
O2 C13 C12 120.8(2)
C8 C13 C12 116.91(19)
O4 C14 C15 113.49(18)
O4 C14 C19 106.47(17)
C15 C14 C19 111.24(18)
O4 C14 H14 108.5
C15 C14 H14 108.5
C19 C14 H14 108.5
C14 C15 C16 110.1(2)
C14 C15 H15A 109.6
C16 C15 H15A 109.6
C14 C15 H15B 109.6
C16 C15 H15B 109.6
H15A C15 H15B 108.2
C17 C16 C15 112.0(2)
C17 C16 H16A 109.2
C15 C16 H16A 109.2
C17 C16 H16B 109.2
C15 C16 H16B 109.2
H16A C16 H16B 107.9
C16 C17 C18 113.1(2)
C16 C17 H17A 109.0
C18 C17 H17A 109.0
C16 C17 H17B 109.0
C18 C17 H17B 109.0
H17A C17 H17B 107.8
C19 C18 C17 108.7(2)
C19 C18 H18A 110.0
C17 C18 H18A 110.0
C19 C18 H18B 110.0
C17 C18 H18B 110.0
H18A C18 H18B 108.3
N2 C19 C18 120.00(19)
N2 C19 C14 102.87(16)
C18 C19 C14 112.08(18)
N2 C19 H19 107.1
C18 C19 H19 107.1
C14 C19 H19 107.1
N2 C20 C21 124.1(2)
N2 C20 H20 118.0
C21 C20 H20 118.0
C22 C21 C26 120.2(2)
C22 C21 C20 118.9(2)
C26 C21 C20 120.8(2)
C23 C22 C21 120.0(2)
C23 C22 H22 120.0
C21 C22 H22 120.0
C22 C23 C24 121.1(2)
C22 C23 Cl3 119.9(2)
C24 C23 Cl3 119.0(2)
C25 C24 C23 119.2(2)
C25 C24 H24 120.4
C23 C24 H24 120.4
C24 C25 C26 121.9(2)
C24 C25 Cl4 119.97(19)
C26 C25 Cl4 118.10(18)
O3 C26 C25 120.7(2)
O3 C26 C21 121.9(2)
C25 C26 C21 117.5(2)
C7 N1 C6 121.23(18)
C7 N1 Ti1 129.22(15)
C6 N1 Ti1 109.48(13)
C20 N2 C19 122.10(18)
C20 N2 Ti1 127.23(15)
C19 N2 Ti1 109.84(13)
C1 O1 Ti1 123.26(13)
C13 O2 Ti1 136.67(14)
C26 O3 Ti1 130.12(14)
C14 O4 Ti1 123.49(13)
O1 Ti1 O4 99.14(7)
O1 Ti1 O3 91.44(7)
O4 Ti1 O3 156.71(7)
O1 Ti1 O2 156.36(7)
O4 Ti1 O2 92.81(7)
O3 Ti1 O2 85.25(7)
O1 Ti1 N2 105.83(6)
O4 Ti1 N2 76.59(6)
O3 Ti1 N2 80.59(7)
O2 Ti1 N2 96.73(6)
O1 Ti1 N1 76.77(6)
O4 Ti1 N1 100.33(7)
O3 Ti1 N1 102.28(7)
O2 Ti1 N1 81.08(6)
N2 Ti1 N1 176.18(6)

loop_
_geom_bond_atom_site_label_1
_geom_bond_atom_site_label_2
_geom_bond_distance
C1 O1 1.406(3)
C1 C6 1.497(3)
C1 C2 1.513(3)
C1 H1 0.9800
C2 C3 1.527(4)
C2 H2A 0.9700
C2 H2B 0.9700
C3 C4 1.496(4)
C3 H3A 0.9700
C3 H3B 0.9700
C4 C5 1.521(3)
C4 H4A 0.9700
C4 H4B 0.9700
C5 C6 1.505(3)
C5 H5A 0.9700
C5 H5B 0.9700
C6 N1 1.476(3)
C6 H6 0.9800
C7 N1 1.282(3)
C7 C8 1.446(3)
C7 H7 0.9300
C8 C9 1.400(3)
C8 C13 1.409(3)
C9 C10 1.368(3)
C9 H9 0.9300
C10 C11 1.383(4)
C10 Cl1 1.737(2)
C11 C12 1.375(3)
C11 H11 0.9300
C12 C13 1.409(3)
C12 Cl2 1.732(2)
C13 O2 1.305(2)
C14 O4 1.411(2)
C14 C15 1.511(3)
C14 C19 1.523(3)
C14 H14 0.9800
C15 C16 1.528(3)
C15 H15A 0.9700
C15 H15B 0.9700
C16 C17 1.516(4)
C16 H16A 0.9700
C16 H16B 0.9700
C17 C18 1.522(3)
C17 H17A 0.9700
C17 H17B 0.9700
C18 C19 1.517(3)
C18 H18A 0.9700
C18 H18B 0.9700
C19 N2 1.472(3)
C19 H19 0.9800
C20 N2 1.281(3)
C20 C21 1.446(3)
C20 H20 0.9300
C21 C22 1.398(3)
C21 C26 1.409(3)
C22 C23 1.368(3)
C22 H22 0.9300
C23 C24 1.383(4)
C23 Cl3 1.746(2)
C24 C25 1.373(3)
C24 H24 0.9300
C25 C26 1.404(3)
C25 Cl4 1.730(2)
C26 O3 1.317(3)
N1 Ti1 2.1887(17)
N2 Ti1 2.1801(17)
O1 Ti1 1.8455(15)
O2 Ti1 1.9350(15)
O3 Ti1 1.9302(16)
O4 Ti1 1.8521(16)

loop_
_geom_torsion_atom_site_label_1
_geom_torsion_atom_site_label_2
_geom_torsion_atom_site_label_3
_geom_torsion_atom_site_label_4
_geom_torsion
O1 C1 C2 C3 176.5(2)
C6 C1 C2 C3 54.7(3)
C1 C2 C3 C4 -52.3(4)
C2 C3 C4 C5 51.4(4)
C3 C4 C5 C6 -50.1(3)
O1 C1 C6 N1 45.6(2)
C2 C1 C6 N1 170.82(19)
O1 C1 C6 C5 177.64(19)
C2 C1 C6 C5 -57.2(3)
C4 C5 C6 N1 176.7(2)
C4 C5 C6 C1 53.0(3)
N1 C7 C8 C9 175.8(2)
N1 C7 C8 C13 -5.6(3)
C13 C8 C9 C10 1.6(3)
C7 C8 C9 C10 -179.8(2)
C8 C9 C10 C11 2.0(4)
C8 C9 C10 Cl1 -177.63(18)
C9 C10 C11 C12 -2.3(4)
Cl1 C10 C11 C12 177.29(19)
C10 C11 C12 C13 -0.9(4)
C10 C11 C12 Cl2 179.29(19)
C9 C8 C13 O2 173.5(2)
C7 C8 C13 O2 -5.1(3)
C9 C8 C13 C12 -4.5(3)
C7 C8 C13 C12 176.84(19)
C11 C12 C13 O2 -173.8(2)
Cl2 C12 C13 O2 6.0(3)
C11 C12 C13 C8 4.3(3)
Cl2 C12 C13 C8 -175.93(16)
O4 C14 C15 C16 175.53(19)
C19 C14 C15 C16 55.5(3)
C14 C15 C16 C17 -53.6(3)
C15 C16 C17 C18 54.4(3)
C16 C17 C18 C19 -54.5(3)
C17 C18 C19 N2 177.09(18)
C17 C18 C19 C14 56.3(2)
O4 C14 C19 N2 47.0(2)
C15 C14 C19 N2 171.13(18)
O4 C14 C19 C18 177.27(17)
C15 C14 C19 C18 -58.6(2)
N2 C20 C21 C22 168.2(2)
N2 C20 C21 C26 -11.5(3)
C26 C21 C22 C23 2.6(3)
C20 C21 C22 C23 -177.1(2)
C21 C22 C23 C24 -0.4(4)
C21 C22 C23 Cl3 -179.79(18)
C22 C23 C24 C25 -1.4(4)
Cl3 C23 C24 C25 178.01(19)
C23 C24 C25 C26 1.0(4)
C23 C24 C25 Cl4 -179.27(19)
C24 C25 C26 O3 -177.9(2)
Cl4 C25 C26 O3 2.4(3)
C24 C25 C26 C21 1.1(3)
Cl4 C25 C26 C21 -178.59(16)
C22 C21 C26 O3 176.1(2)
C20 C21 C26 O3 -4.3(3)
C22 C21 C26 C25 -2.9(3)
C20 C21 C26 C25 176.72(19)
C8 C7 N1 C6 -178.03(19)
C8 C7 N1 Ti1 -1.6(3)
C1 C6 N1 C7 139.1(2)
C5 C6 N1 C7 10.8(3)
C1 C6 N1 Ti1 -37.98(19)
C5 C6 N1 Ti1 -166.25(17)
C21 C20 N2 C19 -174.30(19)
C21 C20 N2 Ti1 -5.8(3)
C18 C19 N2 C20 4.3(3)
C14 C19 N2 C20 129.5(2)
C18 C19 N2 Ti1 -165.96(16)
C14 C19 N2 Ti1 -40.71(17)
C6 C1 O1 Ti1 -36.7(3)
C2 C1 O1 Ti1 -160.76(17)
C8 C13 O2 Ti1 27.7(3)
C12 C13 O2 Ti1 -154.36(17)
C25 C26 O3 Ti1 -138.29(18)
C21 C26 O3 Ti1 42.7(3)
C15 C14 O4 Ti1 -159.23(16)
C19 C14 O4 Ti1 -36.5(2)
C1 O1 Ti1 O4 109.79(18)
C1 O1 Ti1 O3 -91.04(18)
C1 O1 Ti1 O2 -9.6(3)
C1 O1 Ti1 N2 -171.66(17)
C1 O1 Ti1 N1 11.24(17)
C14 O4 Ti1 O1 114.48(16)
C14 O4 Ti1 O3 -1.5(3)
C14 O4 Ti1 O2 -85.99(16)
C14 O4 Ti1 N2 10.26(16)
C14 O4 Ti1 N1 -167.43(16)
